data_1558841
loop_
_publ_author_name
'Zhang, Xinyue'
'Vidavsky, Yuval'
'Aharonovich, Sinai'
'Yang, Steven J.'
'Buche, Michael R.'
'Diesendruck, Charles E.'
'Silberstein, Meredith N.'

_publ_section_title
;
 Bridging experiments and theory: isolating the effects of metal-ligand
 interactions on viscoelasticity of reversible polymer networks.
;
_journal_issue 37
_journal_name_full 'Soft matter'
_journal_page_first 8591
_journal_page_last 8601
_journal_paper_doi 10.1039/d0sm01115k
_journal_volume 16
_journal_year 2020
_chemical_formula_moiety 'C100 H122 Ni6 O54'
_chemical_formula_sum 'C100 H122 Ni6 O54'
_chemical_formula_weight 2540.24
_chemical_name_common 'Charles4 (Sinai)'
_chemical_name_systematic NiAAEMA
_space_group_IT_number 2
_space_group_name_Hall '-P 1'
_space_group_name_H-M_alt 'P -1'
_symmetry_cell_setting triclinic
_symmetry_space_group_name_Hall '-P 1'
_symmetry_space_group_name_H-M 'P -1'
_atom_sites_solution_hydrogens geom
_atom_sites_solution_primary direct
_atom_sites_solution_secondary difmap
_audit_creation_method SHELXL-97
_audit_update_record
;
2020-02-26 deposited with the CCDC.	2020-08-12 downloaded from the CCDC.
;
_cell_angle_alpha 63.651(15)
_cell_angle_beta 79.41(7)
_cell_angle_gamma 78.27(2)
_cell_formula_units_Z 1
_cell_length_a 11.9420(19)
_cell_length_b 16.1700(17)
_cell_length_c 17.035(3)
_cell_measurement_reflns_used 8336
_cell_measurement_temperature 200(2)
_cell_measurement_theta_max 24.18
_cell_measurement_theta_min 1.49
_cell_volume 2869.7(9)
_computing_cell_refinement 'DENZO HKL2000 (Otwinowski & Minor 1997)'
_computing_data_collection 'Collect (Nonius, 2006)'
_computing_data_reduction 'DENZO HKL2000 (Otwinowski & Minor 1997)'
_computing_molecular_graphics 'Mercury 3.9'
_computing_structure_refinement 'SHELXL-97 (Sheldrick, 1997)'
_computing_structure_solution 'SHELXS-97 (Sheldrick, 1990)'
_diffrn_ambient_temperature 200(2)
_diffrn_detector_area_resol_mean 95
_diffrn_measured_fraction_theta_full 0.990
_diffrn_measured_fraction_theta_max 0.990
_diffrn_measurement_device_type 'Nonius KappaCCD'
_diffrn_measurement_method 'phi- and omega-scans'
_diffrn_radiation_monochromator graphite
_diffrn_radiation_source 'fine-focus sealed tube'
_diffrn_radiation_type MoK\a
_diffrn_radiation_wavelength 0.71073
_diffrn_reflns_av_R_equivalents 0.0580
_diffrn_reflns_av_sigmaI/netI 0.0423
_diffrn_reflns_limit_h_max 13
_diffrn_reflns_limit_h_min 0
_diffrn_reflns_limit_k_max 18
_diffrn_reflns_limit_k_min -17
_diffrn_reflns_limit_l_max 19
_diffrn_reflns_limit_l_min -18
_diffrn_reflns_number 9119
_diffrn_reflns_theta_full 24.18
_diffrn_reflns_theta_max 24.18
_diffrn_reflns_theta_min 1.49
_diffrn_standards_decay_% none
_diffrn_standards_interval_count none
_diffrn_standards_interval_time none
_diffrn_standards_number none
_exptl_absorpt_coefficient_mu 1.059
_exptl_absorpt_correction_T_max 0.8422
_exptl_absorpt_correction_T_min 0.7013
_exptl_absorpt_correction_type multi-scan
_exptl_absorpt_process_details
; 
'HKL Denzo and Scalepack (Otwinowski & Minor 1997)'  
;
_exptl_crystal_colour 'light green'
_exptl_crystal_density_diffrn 1.470
_exptl_crystal_density_method 'not measured'
_exptl_crystal_description prism
_exptl_crystal_F_000 1322
_exptl_crystal_size_max 0.33
_exptl_crystal_size_mid 0.27
_exptl_crystal_size_min 0.18
_refine_diff_density_max 1.229
_refine_diff_density_min -0.469
_refine_diff_density_rms 0.083
_refine_ls_extinction_method none
_refine_ls_goodness_of_fit_ref 1.091
_refine_ls_hydrogen_treatment mixed
_refine_ls_matrix_type full
_refine_ls_number_parameters 778
_refine_ls_number_reflns 9119
_refine_ls_number_restraints 254
_refine_ls_restrained_S_all 1.082
_refine_ls_R_factor_all 0.0754
_refine_ls_R_factor_gt 0.0634
_refine_ls_shift/su_max 0.015
_refine_ls_shift/su_mean 0.001
_refine_ls_structure_factor_coef Fsqd
_refine_ls_weighting_details 'calc w=1/[\s^2^(Fo^2^)+(0.0651P)^2^+7.9186P] where P=(Fo^2^+2Fc^2^)/3'
_refine_ls_weighting_scheme calc
_refine_ls_wR_factor_gt 0.1499
_refine_ls_wR_factor_ref 0.1561
_reflns_number_gt 7853
_reflns_number_total 9119
_reflns_threshold_expression >2sigma(I)
_cod_data_source_file d0sm01115k2.cif
_cod_data_source_block Charles4
_cod_depositor_comments 'Adding full bibliography for 1558841.cif.'
_cod_database_code 1558841

loop_
_symmetry_equiv_pos_as_xyz
'x, y, z'
'-x, -y, -z'

loop_
_atom_site_label
_atom_site_type_symbol
_atom_site_fract_x
_atom_site_fract_y
_atom_site_fract_z
_atom_site_U_iso_or_equiv
_atom_site_adp_type
_atom_site_occupancy
_atom_site_symmetry_multiplicity
_atom_site_calc_flag
_atom_site_refinement_flags
_atom_site_disorder_assembly
_atom_site_disorder_group
Ni1 Ni 0.47757(5) 0.59409(4) 0.17487(4) 0.02946(17) Uani 1 1 d U . .
Ni2 Ni 0.54558(4) 0.45362(4) 0.09221(3) 0.02602(16) Uani 1 1 d U . .
Ni3 Ni 0.33741(5) 0.42665(4) 0.23256(4) 0.03196(17) Uani 1 1 d U . .
O1 O 0.3384(3) 0.6861(3) 0.1865(2) 0.0443(8) Uani 1 1 d U . .
O2 O 0.5186(3) 0.6877(2) 0.0508(2) 0.0363(7) Uani 1 1 d U . .
O3 O 0.2408(4) 0.8275(3) 0.1574(3) 0.0826(16) Uani 1 1 d U . .
O4 O 0.0145(4) 0.8802(4) 0.2084(3) 0.1008(19) Uani 1 1 d U . .
O5 O -0.1369(5) 0.8248(5) 0.3022(4) 0.109(2) Uani 1 1 d U . .
O6 O 0.5589(3) 0.6364(2) 0.2408(2) 0.0396(8) Uani 1 1 d U . .
O7 O 0.4163(3) 0.4900(2) 0.28902(19) 0.0329(7) Uani 1 1 d U . .
O8 O 0.5736(4) 0.6580(3) 0.3597(3) 0.0585(10) Uani 1 1 d U . .
O9 O 0.5322(4) 0.8578(3) 0.3147(2) 0.0553(10) Uani 1 1 d U . .
O10 O 0.4137(5) 0.9542(4) 0.2161(3) 0.0864(16) Uani 1 1 d U . .
O11 O 0.4053(2) 0.5281(2) 0.12555(18) 0.0264(6) Uani 1 1 d DU . .
H11 H 0.366(4) 0.568(3) 0.0745(19) 0.047(15) Uiso 1 1 d D . .
O12 O 0.4390(3) 0.4221(2) 0.02846(19) 0.0281(7) Uani 1 1 d DU . .
H12A H 0.381(3) 0.400(4) 0.067(3) 0.07(2) Uiso 1 1 d D . .
H12B H 0.460(5) 0.381(3) 0.007(3) 0.057(17) Uiso 1 1 d D . .
O13 O 0.6287(2) 0.5063(2) 0.14664(19) 0.0319(7) Uani 1 1 d U . .
O14 O 0.6852(2) 0.3877(2) 0.0495(2) 0.0307(7) Uani 1 1 d U . .
O15 O 0.8740(3) 0.3664(3) 0.0093(3) 0.0553(10) Uani 1 1 d U . .
O16 O 1.0373(3) 0.2184(3) -0.0093(2) 0.0442(8) Uani 1 1 d U . .
O17 O 1.1545(3) 0.2043(3) -0.1217(3) 0.0580(10) Uani 1 1 d U . .
O18 O 0.4928(3) 0.3535(2) 0.2118(2) 0.0367(7) Uani 1 1 d U . .
O19 O 0.2924(3) 0.3164(3) 0.3418(2) 0.0451(8) Uani 1 1 d U . .
O20 O 0.3186(4) 0.1787(3) 0.4561(3) 0.0746(13) Uani 1 1 d U . .
O21 O 0.1284(4) 0.0718(4) 0.5059(4) 0.0860(15) Uani 1 1 d U . .
O22 O 0.0031(6) 0.0630(5) 0.6232(4) 0.113(2) Uani 1 1 d U . .
O23 O 0.2742(3) 0.3859(3) 0.1553(2) 0.0411(8) Uani 1 1 d U . .
O24 O 0.1789(3) 0.4948(2) 0.2498(2) 0.0408(8) Uani 1 1 d U . .
O25 O -0.0114(3) 0.5056(3) 0.2723(3) 0.0690(13) Uani 1 1 d U . .
O26 O -0.1690(5) 0.4744(4) 0.4072(3) 0.0949(17) Uani 1 1 d U . .
O27 O -0.1198(6) 0.3497(7) 0.5298(4) 0.149(3) Uani 1 1 d U . .
C1 C 0.5180(6) 0.8244(4) -0.0814(4) 0.0626(16) Uani 1 1 d U . .
H1A H 0.6009 0.8229 -0.0835 0.094 Uiso 1 1 calc R . .
H1B H 0.4807 0.8892 -0.1039 0.094 Uiso 1 1 calc R . .
H1C H 0.5043 0.7954 -0.1178 0.094 Uiso 1 1 calc R . .
C2 C 0.4690(4) 0.7717(3) 0.0126(3) 0.0402(11) Uani 1 1 d U A .
C3 C 0.3795(5) 0.8137(4) 0.0500(4) 0.0544(14) Uani 1 1 d U . .
H3 H 0.3536 0.8777 0.0165 0.065 Uiso 1 1 calc R A .
C4 C 0.3227(5) 0.7694(4) 0.1347(4) 0.0495(13) Uani 1 1 d U A .
C5 C 0.172(2) 0.7714(17) 0.2494(17) 0.117(10) Uani 0.50 1 d PU A 2
C5A C 0.2048(11) 0.8096(11) 0.2445(12) 0.054(4) Uani 0.50 1 d PDU A 1
C6 C 0.097(2) 0.826(2) 0.2733(14) 0.162(13) Uani 0.50 1 d PU A 2
C6A C 0.0875(13) 0.7825(11) 0.2583(9) 0.059(3) Uani 0.50 1 d PDU A 1
C7 C -0.0958(7) 0.8870(6) 0.2375(5) 0.084(2) Uani 1 1 d U A .
C8 C -0.1594(6) 0.9756(6) 0.1796(7) 0.094(2) Uani 1 1 d U . .
C9 C -0.1109(7) 1.0242(5) 0.0869(7) 0.111(3) Uani 1 1 d U A .
H9A H -0.0391 1.0455 0.0853 0.166 Uiso 1 1 calc R . .
H9B H -0.1661 1.0779 0.0554 0.166 Uiso 1 1 calc R . .
H9C H -0.0955 0.9812 0.0586 0.166 Uiso 1 1 calc R . .
C10 C -0.2621(7) 1.0053(8) 0.2191(9) 0.136(4) Uani 1 1 d U A .
H10A H -0.3160 0.9605 0.2360 0.204 Uiso 1 1 calc R . .
H10B H -0.2952 1.0665 0.1775 0.204 Uiso 1 1 calc R . .
H10C H -0.2473 1.0099 0.2717 0.204 Uiso 1 1 calc R . .
C11 C 0.3260(6) 0.4296(5) 0.4351(3) 0.0672(18) Uani 1 1 d U . .
H11A H 0.2487 0.4425 0.4170 0.101 Uiso 1 1 calc R . .
H11B H 0.3215 0.4383 0.4890 0.101 Uiso 1 1 calc R . .
H11C H 0.3589 0.3652 0.4462 0.101 Uiso 1 1 calc R . .
C12 C 0.4001(4) 0.4945(4) 0.3640(3) 0.0434(12) Uani 1 1 d U . .
C13 C 0.4501(5) 0.5530(4) 0.3824(3) 0.0501(13) Uani 1 1 d U . .
H13 H 0.4311 0.5518 0.4395 0.060 Uiso 1 1 calc R . .
C14 C 0.5294(5) 0.6163(4) 0.3212(4) 0.0490(13) Uani 1 1 d U . .
C15 C 0.6477(5) 0.7236(4) 0.3060(4) 0.0503(13) Uani 1 1 d U . .
H15A H 0.6989 0.7004 0.2652 0.060 Uiso 1 1 calc R . .
H15B H 0.6967 0.7300 0.3435 0.060 Uiso 1 1 calc R . .
C16 C 0.5864(6) 0.8152(4) 0.2547(4) 0.0577(15) Uani 1 1 d U . .
H16A H 0.6408 0.8550 0.2091 0.069 Uiso 1 1 calc R . .
H16B H 0.5271 0.8086 0.2249 0.069 Uiso 1 1 calc R . .
C17 C 0.4490(5) 0.9291(4) 0.2857(4) 0.0512(13) Uani 1 1 d U . .
C18 C 0.4052(5) 0.9749(4) 0.3457(4) 0.0536(14) Uani 1 1 d U . .
C19 C 0.4570(7) 0.9526(5) 0.4166(5) 0.0686(18) Uani 1 1 d U . .
H19A H 0.430(7) 0.981(5) 0.459(5) 0.103 Uiso 1 1 d . . .
H19B H 0.520(7) 0.912(6) 0.425(5) 0.103 Uiso 1 1 d . . .
C20 C 0.3041(7) 1.0467(5) 0.3196(5) 0.082(2) Uani 1 1 d U . .
H20A H 0.3242 1.0972 0.2624 0.123 Uiso 1 1 calc R . .
H20B H 0.2797 1.0717 0.3639 0.123 Uiso 1 1 calc R . .
H20C H 0.2412 1.0190 0.3150 0.123 Uiso 1 1 calc R . .
C21 C 0.7802(5) 0.5823(5) 0.1410(4) 0.0614(16) Uani 1 1 d U . .
H21A H 0.7404 0.6449 0.1085 0.092 Uiso 1 1 calc R . .
H21B H 0.8631 0.5812 0.1230 0.092 Uiso 1 1 calc R . .
H21C H 0.7655 0.5659 0.2043 0.092 Uiso 1 1 calc R . .
C22 C 0.7375(4) 0.5143(4) 0.1218(3) 0.0427(12) Uani 1 1 d U . .
C23 C 0.8117(4) 0.4675(4) 0.0781(4) 0.0478(13) Uani 1 1 d U . .
H23 H 0.8900 0.4770 0.0673 0.057 Uiso 1 1 calc R . .
C24 C 0.7828(4) 0.4061(4) 0.0472(4) 0.0448(12) Uani 1 1 d U . .
C25 C 0.8510(5) 0.3069(4) -0.0240(4) 0.0530(14) Uani 1 1 d U . .
H25A H 0.7917 0.3401 -0.0654 0.064 Uiso 1 1 calc R . .
H25B H 0.8204 0.2521 0.0251 0.064 Uiso 1 1 calc R . .
C26 C 0.9555(4) 0.2757(4) -0.0696(4) 0.0475(13) Uani 1 1 d U . .
H26A H 0.9356 0.2403 -0.0987 0.057 Uiso 1 1 calc R . .
H26B H 0.9895 0.3306 -0.1157 0.057 Uiso 1 1 calc R . .
C27 C 1.1344(4) 0.1829(4) -0.0440(3) 0.0405(11) Uani 1 1 d U . .
C28 C 1.2115(5) 0.1164(4) 0.0222(4) 0.0477(13) Uani 1 1 d U . .
C29 C 1.1773(6) 0.0861(5) 0.1074(4) 0.0633(16) Uani 1 1 d U . .
H29A H 1.1019 0.1072 0.1269 0.076 Uiso 1 1 calc R . .
H29B H 1.2281 0.0433 0.1491 0.076 Uiso 1 1 calc R . .
C30 C 1.3255(5) 0.0841(5) -0.0152(4) 0.0662(17) Uani 1 1 d U . .
H30A H 1.3142 0.0540 -0.0516 0.099 Uiso 1 1 calc R . .
H30B H 1.3704 0.0393 0.0329 0.099 Uiso 1 1 calc R . .
H30C H 1.3667 0.1375 -0.0516 0.099 Uiso 1 1 calc R . .
C31 C 0.6527(6) 0.2408(5) 0.2478(5) 0.080(2) Uani 1 1 d U . .
H31A H 0.6619 0.2399 0.1898 0.120 Uiso 1 1 calc R . .
H31B H 0.6745 0.1778 0.2924 0.120 Uiso 1 1 calc R . .
H31C H 0.7021 0.2829 0.2468 0.120 Uiso 1 1 calc R . .
C32 C 0.5324(5) 0.2735(4) 0.2694(4) 0.0519(13) Uani 1 1 d U . .
C33 C 0.4736(6) 0.2197(4) 0.3469(4) 0.0648(16) Uani 1 1 d U . .
H33 H 0.5125 0.1613 0.3837 0.078 Uiso 1 1 calc R . .
C34 C 0.3554(6) 0.2464(5) 0.3762(4) 0.0551(14) Uani 1 1 d U . .
C35 C 0.2084(7) 0.2009(6) 0.4961(4) 0.078(2) Uani 1 1 d U . .
H35A H 0.1931 0.2689 0.4787 0.094 Uiso 1 1 calc R . .
H35B H 0.2086 0.1695 0.5610 0.094 Uiso 1 1 calc R . .
C36 C 0.1172(7) 0.1732(5) 0.4719(6) 0.087(2) Uani 1 1 d U . .
H36A H 0.1197 0.2013 0.4069 0.105 Uiso 1 1 calc R . .
H36B H 0.0420 0.1968 0.4956 0.105 Uiso 1 1 calc R . .
C37 C 0.0701(6) 0.0247(6) 0.5829(5) 0.0761(18) Uani 1 1 d U . .
C38 C 0.0920(6) -0.0775(5) 0.6131(5) 0.0736(18) Uani 1 1 d U . .
C39 C 0.1586(7) -0.1122(6) 0.5606(6) 0.097(3) Uani 1 1 d U . .
H39A H 0.1913 -0.0716 0.5048 0.116 Uiso 1 1 calc R . .
H39B H 0.1737 -0.1777 0.5788 0.116 Uiso 1 1 calc R . .
C40 C 0.0366(7) -0.1344(7) 0.7012(6) 0.108(3) Uani 1 1 d U . .
H40A H 0.0677 -0.1265 0.7464 0.162 Uiso 1 1 calc R . .
H40B H 0.0519 -0.2002 0.7118 0.162 Uiso 1 1 calc R . .
H40C H -0.0466 -0.1143 0.7036 0.162 Uiso 1 1 calc R . .
C41 C 0.1481(5) 0.3160(4) 0.1200(4) 0.0549(15) Uani 1 1 d U . .
H41A H 0.1832 0.3395 0.0588 0.082 Uiso 1 1 calc R . .
H41B H 0.0652 0.3182 0.1214 0.082 Uiso 1 1 calc R . .
H41C H 0.1826 0.2515 0.1527 0.082 Uiso 1 1 calc R . .
C42 C 0.1686(4) 0.3756(4) 0.1618(3) 0.0394(11) Uani 1 1 d U . .
C43 C 0.0804(4) 0.4131(4) 0.2033(4) 0.0460(13) Uani 1 1 d U . .
H43 H 0.0057 0.3992 0.2063 0.055 Uiso 1 1 calc R . .
C44 C 0.0908(4) 0.4713(4) 0.2425(3) 0.0419(12) Uani 1 1 d U . .
C45 C -0.0176(6) 0.5580(6) 0.3216(6) 0.086(2) Uani 1 1 d U . .
C46 C -0.0562(13) 0.5025(12) 0.4085(8) 0.084(4) Uani 0.73(2) 1 d PU . .
C46A C -0.107(3) 0.556(3) 0.388(3) 0.095(9) Uani 0.27(2) 1 d PU . .
C47 C -0.1801(7) 0.3887(7) 0.4712(5) 0.084(2) Uani 1 1 d U . .
C48 C -0.2737(6) 0.3477(5) 0.4605(5) 0.0712(17) Uani 1 1 d U . .
C49 C -0.3171(7) 0.3833(6) 0.3851(6) 0.086(2) Uani 1 1 d U . .
H49A H -0.2886 0.4356 0.3369 0.103 Uiso 1 1 calc R . .
H49B H -0.3769 0.3568 0.3786 0.103 Uiso 1 1 calc R . .
C50 C -0.3033(9) 0.2631(6) 0.5408(6) 0.117(3) Uani 1 1 d U . .
H50A H -0.2339 0.2175 0.5567 0.175 Uiso 1 1 calc R . .
H50B H -0.3606 0.2357 0.5288 0.175 Uiso 1 1 calc R . .
H50C H -0.3348 0.2805 0.5896 0.175 Uiso 1 1 calc R . .

loop_
_atom_site_aniso_label
_atom_site_aniso_U_11
_atom_site_aniso_U_22
_atom_site_aniso_U_33
_atom_site_aniso_U_23
_atom_site_aniso_U_13
_atom_site_aniso_U_12
Ni1 0.0313(3) 0.0357(3) 0.0239(3) -0.0146(3) -0.0033(2) -0.0049(2)
Ni2 0.0218(3) 0.0350(3) 0.0230(3) -0.0142(2) -0.0033(2) -0.0021(2)
Ni3 0.0301(3) 0.0426(4) 0.0249(3) -0.0152(3) 0.0023(2) -0.0112(3)
O1 0.0395(19) 0.051(2) 0.0384(19) -0.0198(17) -0.0031(15) 0.0028(16)
O2 0.0462(19) 0.0356(18) 0.0286(16) -0.0151(14) -0.0005(14) -0.0078(15)
O3 0.081(3) 0.078(3) 0.059(3) -0.026(2) -0.002(2) 0.041(3)
O4 0.054(3) 0.131(5) 0.069(3) -0.011(3) 0.004(2) 0.005(3)
O5 0.104(4) 0.155(6) 0.073(3) -0.052(4) 0.021(3) -0.049(4)
O6 0.0405(18) 0.053(2) 0.0358(18) -0.0288(17) 0.0005(14) -0.0090(16)
O7 0.0330(16) 0.0446(19) 0.0238(15) -0.0163(14) -0.0020(13) -0.0077(14)
O8 0.066(3) 0.071(3) 0.053(2) -0.035(2) -0.009(2) -0.015(2)
O9 0.067(3) 0.058(2) 0.046(2) -0.0271(19) -0.0066(19) -0.0057(19)
O10 0.112(4) 0.094(4) 0.057(3) -0.038(3) -0.036(3) 0.019(3)
O11 0.0237(14) 0.0331(16) 0.0223(15) -0.0122(13) -0.0044(12) -0.0009(12)
O12 0.0262(16) 0.0349(18) 0.0248(16) -0.0141(14) -0.0005(13) -0.0062(14)
O13 0.0253(15) 0.0429(18) 0.0286(16) -0.0140(14) -0.0077(12) -0.0052(13)
O14 0.0222(15) 0.0382(18) 0.0347(17) -0.0182(14) -0.0031(12) -0.0037(13)
O15 0.0339(19) 0.068(3) 0.074(3) -0.042(2) -0.0045(18) -0.0020(18)
O16 0.0383(18) 0.054(2) 0.0412(19) -0.0246(17) -0.0048(15) 0.0032(16)
O17 0.050(2) 0.073(3) 0.045(2) -0.029(2) -0.0029(18) 0.011(2)
O18 0.0421(18) 0.0367(18) 0.0292(16) -0.0092(14) -0.0120(14) -0.0047(14)
O19 0.048(2) 0.045(2) 0.0359(18) -0.0126(16) 0.0085(16) -0.0149(17)
O20 0.084(3) 0.070(3) 0.049(2) -0.006(2) 0.004(2) -0.020(2)
O21 0.073(3) 0.076(3) 0.104(4) -0.038(3) 0.019(3) -0.025(3)
O22 0.113(5) 0.110(5) 0.118(5) -0.062(4) 0.029(4) -0.022(4)
O23 0.0325(17) 0.062(2) 0.0392(18) -0.0300(17) 0.0070(14) -0.0192(16)
O24 0.0310(17) 0.056(2) 0.0416(19) -0.0270(17) 0.0055(14) -0.0116(15)
O25 0.0316(19) 0.100(3) 0.101(3) -0.070(3) 0.010(2) -0.013(2)
O26 0.099(4) 0.118(4) 0.076(3) -0.045(3) 0.027(3) -0.057(3)
O27 0.117(5) 0.230(9) 0.074(4) -0.032(5) -0.026(4) -0.028(5)
C1 0.071(4) 0.051(4) 0.045(3) -0.003(3) -0.002(3) -0.009(3)
C2 0.044(3) 0.035(3) 0.041(3) -0.013(2) -0.010(2) -0.005(2)
C3 0.058(3) 0.039(3) 0.054(3) -0.013(3) -0.007(3) 0.006(3)
C4 0.044(3) 0.058(3) 0.050(3) -0.029(3) -0.012(2) 0.009(3)
C5 0.110(17) 0.097(19) 0.074(12) -0.013(11) 0.038(10) 0.037(11)
C5A 0.057(7) 0.046(9) 0.049(7) -0.020(7) -0.009(6) 0.014(6)
C6 0.118(12) 0.20(3) 0.073(10) -0.032(16) -0.011(9) 0.114(17)
C6A 0.098(8) 0.046(7) 0.036(7) -0.015(6) -0.012(6) -0.020(6)
C7 0.067(4) 0.112(6) 0.076(5) -0.048(4) 0.011(4) -0.016(4)
C8 0.058(4) 0.088(5) 0.165(7) -0.076(5) -0.026(4) -0.003(4)
C9 0.078(5) 0.056(5) 0.170(7) -0.001(5) -0.050(5) -0.029(4)
C10 0.054(4) 0.150(9) 0.272(13) -0.153(10) -0.034(6) 0.010(5)
C11 0.072(4) 0.101(5) 0.028(3) -0.026(3) 0.011(3) -0.031(4)
C12 0.048(3) 0.055(3) 0.026(2) -0.018(2) -0.009(2) 0.005(2)
C13 0.070(4) 0.056(3) 0.031(3) -0.025(3) -0.011(2) -0.005(3)
C14 0.054(3) 0.052(3) 0.052(3) -0.030(3) -0.015(3) -0.004(2)
C15 0.048(3) 0.061(3) 0.054(3) -0.033(3) -0.004(3) -0.013(3)
C16 0.072(4) 0.067(4) 0.044(3) -0.033(3) 0.004(3) -0.018(3)
C17 0.060(3) 0.049(3) 0.042(3) -0.016(3) -0.006(3) -0.011(3)
C18 0.062(4) 0.047(3) 0.050(3) -0.020(3) -0.003(3) -0.008(3)
C19 0.088(5) 0.068(5) 0.055(4) -0.033(4) -0.015(3) 0.003(4)
C20 0.085(5) 0.087(5) 0.067(4) -0.037(4) -0.014(4) 0.017(4)
C21 0.048(3) 0.071(4) 0.076(4) -0.034(4) -0.012(3) -0.019(3)
C22 0.035(3) 0.050(3) 0.038(3) -0.009(2) -0.012(2) -0.009(2)
C23 0.027(2) 0.061(4) 0.057(3) -0.027(3) 0.000(2) -0.007(2)
C24 0.037(3) 0.051(3) 0.047(3) -0.025(3) -0.004(2) 0.001(2)
C25 0.042(3) 0.062(4) 0.064(4) -0.040(3) -0.010(3) 0.008(3)
C26 0.035(3) 0.061(4) 0.052(3) -0.032(3) -0.005(2) -0.001(2)
C27 0.040(3) 0.043(3) 0.046(3) -0.025(2) -0.001(2) -0.006(2)
C28 0.043(3) 0.048(3) 0.057(3) -0.028(3) -0.013(2) 0.003(2)
C29 0.058(4) 0.074(4) 0.051(3) -0.019(3) -0.016(3) -0.001(3)
C30 0.053(3) 0.082(5) 0.068(4) -0.041(4) -0.018(3) 0.014(3)
C31 0.071(4) 0.066(4) 0.069(4) -0.005(4) -0.007(3) 0.006(3)
C32 0.054(3) 0.050(3) 0.048(3) -0.013(3) -0.017(2) -0.007(3)
C33 0.071(4) 0.051(4) 0.050(3) 0.000(3) -0.012(3) -0.008(3)
C34 0.067(4) 0.064(4) 0.031(3) -0.012(3) 0.001(3) -0.028(3)
C35 0.093(5) 0.087(5) 0.044(4) -0.021(3) 0.026(3) -0.036(4)
C36 0.083(5) 0.072(4) 0.094(6) -0.029(4) 0.003(4) -0.010(4)
C37 0.065(4) 0.085(4) 0.083(5) -0.040(4) 0.002(4) -0.019(4)
C38 0.057(4) 0.078(4) 0.076(4) -0.023(4) -0.005(3) -0.014(3)
C39 0.106(6) 0.082(5) 0.092(6) -0.037(5) 0.010(5) -0.008(5)
C40 0.072(5) 0.119(7) 0.094(6) -0.014(5) 0.012(4) -0.021(5)
C41 0.054(3) 0.069(4) 0.059(4) -0.036(3) -0.002(3) -0.027(3)
C42 0.037(3) 0.048(3) 0.033(3) -0.015(2) 0.001(2) -0.017(2)
C43 0.030(2) 0.066(4) 0.052(3) -0.030(3) -0.001(2) -0.017(2)
C44 0.032(2) 0.052(3) 0.039(3) -0.017(2) 0.001(2) -0.011(2)
C45 0.068(4) 0.124(7) 0.103(5) -0.085(5) 0.037(4) -0.042(4)
C46 0.082(8) 0.110(10) 0.084(6) -0.054(7) -0.006(6) -0.033(7)
C46A 0.047(15) 0.114(12) 0.16(3) -0.103(18) 0.051(14) -0.027(8)
C47 0.082(5) 0.115(6) 0.051(4) -0.033(4) 0.013(3) -0.028(4)
C48 0.069(4) 0.062(4) 0.076(4) -0.033(3) 0.011(3) -0.002(3)
C49 0.076(5) 0.079(5) 0.098(5) -0.032(4) -0.016(4) -0.010(4)
C50 0.162(9) 0.070(5) 0.100(6) -0.036(4) 0.048(6) -0.036(5)

loop_
_atom_type_symbol
_atom_type_description
_atom_type_scat_dispersion_real
_atom_type_scat_dispersion_imag
_atom_type_scat_source
Ni Ni 0.3393 1.1124 'International Tables Vol C Tables 4.2.6.8 and 6.1.1.4'
O O 0.0106 0.0060 'International Tables Vol C Tables 4.2.6.8 and 6.1.1.4'
C C 0.0033 0.0016 'International Tables Vol C Tables 4.2.6.8 and 6.1.1.4'
H H 0.0000 0.0000 'International Tables Vol C Tables 4.2.6.8 and 6.1.1.4'

loop_
_geom_angle_atom_site_label_1
_geom_angle_atom_site_label_2
_geom_angle_atom_site_label_3
_geom_angle
_geom_angle_site_symmetry_1
_geom_angle_site_symmetry_3
_geom_angle_publ_flag
O11 Ni1 O6 169.42(13) . . ?
O11 Ni1 O2 89.14(12) . . ?
O6 Ni1 O2 99.33(14) . . ?
O11 Ni1 O1 99.05(13) . . ?
O6 Ni1 O1 87.47(14) . . ?
O2 Ni1 O1 89.19(15) . . ?
O11 Ni1 O7 79.38(12) . . ?
O6 Ni1 O7 92.30(13) . . ?
O2 Ni1 O7 168.34(12) . . ?
O1 Ni1 O7 90.56(14) . . ?
O11 Ni1 O13 79.80(11) . . ?
O6 Ni1 O13 94.64(12) . . ?
O2 Ni1 O13 84.41(14) . . ?
O1 Ni1 O13 173.51(13) . . ?
O7 Ni1 O13 95.48(13) . . ?
O13 Ni2 O14 96.00(12) . . ?
O13 Ni2 O11 84.66(12) . . ?
O14 Ni2 O11 175.48(12) . . ?
O13 Ni2 O18 92.57(13) . . ?
O14 Ni2 O18 103.53(14) . . ?
O11 Ni2 O18 80.89(14) . . ?
O13 Ni2 O12 169.38(13) . . ?
O14 Ni2 O12 92.39(12) . . ?
O11 Ni2 O12 86.47(12) . . ?
O18 Ni2 O12 91.79(13) . . ?
O13 Ni2 O12 88.23(12) . 2_665 ?
O14 Ni2 O12 90.37(13) . 2_665 ?
O11 Ni2 O12 85.17(13) . 2_665 ?
O18 Ni2 O12 165.90(12) . 2_665 ?
O12 Ni2 O12 85.20(13) . 2_665 ?
O19 Ni3 O11 171.94(14) . . ?
O19 Ni3 O23 92.20(14) . . ?
O11 Ni3 O23 90.32(13) . . ?
O19 Ni3 O24 87.61(16) . . ?
O11 Ni3 O24 100.10(14) . . ?
O23 Ni3 O24 88.79(14) . . ?
O19 Ni3 O18 91.67(15) . . ?
O11 Ni3 O18 80.78(13) . . ?
O23 Ni3 O18 87.62(13) . . ?
O24 Ni3 O18 176.31(13) . . ?
O19 Ni3 O7 99.29(14) . . ?
O11 Ni3 O7 78.09(12) . . ?
O23 Ni3 O7 168.41(13) . . ?
O24 Ni3 O7 93.15(13) . . ?
O18 Ni3 O7 90.54(12) . . ?
C4 O1 Ni1 124.5(3) . . ?
C2 O2 Ni1 126.9(3) . . ?
C4 O3 C5A 121.5(8) . . ?
C4 O3 C5 110.3(9) . . ?
C5A O3 C5 28.7(12) . . ?
C7 O4 C6 117.9(10) . . ?
C7 O4 C6A 115.2(7) . . ?
C6 O4 C6A 33.5(13) . . ?
C14 O6 Ni1 120.7(3) . . ?
C12 O7 Ni1 122.6(3) . . ?
C12 O7 Ni3 134.1(3) . . ?
Ni1 O7 Ni3 98.55(12) . . ?
C14 O8 C15 117.3(4) . . ?
C17 O9 C16 117.0(4) . . ?
Ni3 O11 Ni2 99.94(14) . . ?
Ni3 O11 Ni1 103.92(12) . . ?
Ni2 O11 Ni1 100.24(12) . . ?
Ni3 O11 H11 125(3) . . ?
Ni2 O11 H11 110(3) . . ?
Ni1 O11 H11 115(3) . . ?
Ni2 O12 Ni2 94.80(13) . 2_665 ?
Ni2 O12 H12A 106(4) . . ?
Ni2 O12 H12A 133(4) 2_665 . ?
Ni2 O12 H12B 124(4) . . ?
Ni2 O12 H12B 99(4) 2_665 . ?
H12A O12 H12B 102(6) . . ?
C22 O13 Ni2 120.0(3) . . ?
C22 O13 Ni1 135.3(3) . . ?
Ni2 O13 Ni1 95.08(12) . . ?
C24 O14 Ni2 120.4(3) . . ?
C24 O15 C25 117.0(4) . . ?
C27 O16 C26 115.3(4) . . ?
C32 O18 Ni2 139.3(4) . . ?
C32 O18 Ni3 123.4(3) . . ?
Ni2 O18 Ni3 97.05(15) . . ?
C34 O19 Ni3 124.6(4) . . ?
C34 O20 C35 116.5(5) . . ?
C37 O21 C36 118.7(6) . . ?
C42 O23 Ni3 124.4(3) . . ?
C44 O24 Ni3 121.9(3) . . ?
C44 O25 C45 120.6(5) . . ?
C47 O26 C46 110.2(8) . . ?
C47 O26 C46A 138(2) . . ?
C46 O26 C46A 35.0(15) . . ?
C2 C1 H1A 109.5 . . ?
C2 C1 H1B 109.5 . . ?
H1A C1 H1B 109.5 . . ?
C2 C1 H1C 109.5 . . ?
H1A C1 H1C 109.5 . . ?
H1B C1 H1C 109.5 . . ?
O2 C2 C3 125.3(5) . . ?
O2 C2 C1 114.6(5) . . ?
C3 C2 C1 120.1(5) . . ?
C2 C3 C4 124.8(5) . . ?
C2 C3 H3 117.6 . . ?
C4 C3 H3 117.6 . . ?
O1 C4 O3 119.3(5) . . ?
O1 C4 C3 127.8(5) . . ?
O3 C4 C3 112.9(5) . . ?
C6 C5 O3 111(2) . . ?
O3 C5A C6A 103.4(11) . . ?
C5 C6 O4 112(2) . . ?
C5A C6A O4 101.4(10) . . ?
O5 C7 O4 122.4(8) . . ?
O5 C7 C8 126.4(8) . . ?
O4 C7 C8 111.2(7) . . ?
C10 C8 C7 115.1(10) . . ?
C10 C8 C9 126.0(9) . . ?
C7 C8 C9 119.0(7) . . ?
C8 C9 H9A 109.5 . . ?
C8 C9 H9B 109.5 . . ?
H9A C9 H9B 109.5 . . ?
C8 C9 H9C 109.5 . . ?
H9A C9 H9C 109.5 . . ?
H9B C9 H9C 109.5 . . ?
C8 C10 H10A 109.5 . . ?
C8 C10 H10B 109.5 . . ?
H10A C10 H10B 109.5 . . ?
C8 C10 H10C 109.5 . . ?
H10A C10 H10C 109.5 . . ?
H10B C10 H10C 109.5 . . ?
C12 C11 H11A 109.5 . . ?
C12 C11 H11B 109.5 . . ?
H11A C11 H11B 109.5 . . ?
C12 C11 H11C 109.5 . . ?
H11A C11 H11C 109.5 . . ?
H11B C11 H11C 109.5 . . ?
O7 C12 C13 124.2(5) . . ?
O7 C12 C11 116.8(5) . . ?
C13 C12 C11 119.0(5) . . ?
C12 C13 C14 125.2(5) . . ?
C12 C13 H13 117.4 . . ?
C14 C13 H13 117.4 . . ?
O6 C14 O8 118.7(5) . . ?
O6 C14 C13 129.0(5) . . ?
O8 C14 C13 112.3(5) . . ?
O8 C15 C16 112.9(5) . . ?
O8 C15 H15A 109.0 . . ?
C16 C15 H15A 109.0 . . ?
O8 C15 H15B 109.0 . . ?
C16 C15 H15B 109.0 . . ?
H15A C15 H15B 107.8 . . ?
O9 C16 C15 108.4(5) . . ?
O9 C16 H16A 110.0 . . ?
C15 C16 H16A 110.0 . . ?
O9 C16 H16B 110.0 . . ?
C15 C16 H16B 110.0 . . ?
H16A C16 H16B 108.4 . . ?
O10 C17 O9 122.4(6) . . ?
O10 C17 C18 123.1(6) . . ?
O9 C17 C18 114.5(5) . . ?
C19 C18 C20 123.9(6) . . ?
C19 C18 C17 120.9(6) . . ?
C20 C18 C17 115.2(5) . . ?
C18 C19 H19A 123(5) . . ?
C18 C19 H19B 118(6) . . ?
H19A C19 H19B 118(7) . . ?
C18 C20 H20A 109.5 . . ?
C18 C20 H20B 109.5 . . ?
H20A C20 H20B 109.5 . . ?
C18 C20 H20C 109.5 . . ?
H20A C20 H20C 109.5 . . ?
H20B C20 H20C 109.5 . . ?
C22 C21 H21A 109.5 . . ?
C22 C21 H21B 109.5 . . ?
H21A C21 H21B 109.5 . . ?
C22 C21 H21C 109.5 . . ?
H21A C21 H21C 109.5 . . ?
H21B C21 H21C 109.5 . . ?
O13 C22 C23 125.6(5) . . ?
O13 C22 C21 115.2(5) . . ?
C23 C22 C21 119.2(5) . . ?
C22 C23 C24 126.6(5) . . ?
C22 C23 H23 116.7 . . ?
C24 C23 H23 116.7 . . ?
O14 C24 O15 118.0(5) . . ?
O14 C24 C23 127.7(5) . . ?
O15 C24 C23 114.2(5) . . ?
O15 C25 C26 110.9(5) . . ?
O15 C25 H25A 109.5 . . ?
C26 C25 H25A 109.5 . . ?
O15 C25 H25B 109.5 . . ?
C26 C25 H25B 109.5 . . ?
H25A C25 H25B 108.0 . . ?
O16 C26 C25 110.7(4) . . ?
O16 C26 H26A 109.5 . . ?
C25 C26 H26A 109.5 . . ?
O16 C26 H26B 109.5 . . ?
C25 C26 H26B 109.5 . . ?
H26A C26 H26B 108.1 . . ?
O17 C27 O16 122.0(5) . . ?
O17 C27 C28 124.4(5) . . ?
O16 C27 C28 113.5(4) . . ?
C29 C28 C27 121.1(5) . . ?
C29 C28 C30 124.1(5) . . ?
C27 C28 C30 114.7(5) . . ?
C28 C29 H29A 120.0 . . ?
C28 C29 H29B 120.0 . . ?
H29A C29 H29B 120.0 . . ?
C28 C30 H30A 109.5 . . ?
C28 C30 H30B 109.5 . . ?
H30A C30 H30B 109.5 . . ?
C28 C30 H30C 109.5 . . ?
H30A C30 H30C 109.5 . . ?
H30B C30 H30C 109.5 . . ?
C32 C31 H31A 109.5 . . ?
C32 C31 H31B 109.5 . . ?
H31A C31 H31B 109.5 . . ?
C32 C31 H31C 109.5 . . ?
H31A C31 H31C 109.5 . . ?
H31B C31 H31C 109.5 . . ?
O18 C32 C33 126.2(6) . . ?
O18 C32 C31 114.5(5) . . ?
C33 C32 C31 119.3(6) . . ?
C32 C33 C34 124.0(6) . . ?
C32 C33 H33 118.0 . . ?
C34 C33 H33 118.0 . . ?
O19 C34 O20 119.7(6) . . ?
O19 C34 C33 129.0(5) . . ?
O20 C34 C33 111.3(6) . . ?
O20 C35 C36 112.7(6) . . ?
O20 C35 H35A 109.0 . . ?
C36 C35 H35A 109.0 . . ?
O20 C35 H35B 109.0 . . ?
C36 C35 H35B 109.0 . . ?
H35A C35 H35B 107.8 . . ?
C35 C36 O21 111.1(7) . . ?
C35 C36 H36A 109.4 . . ?
O21 C36 H36A 109.4 . . ?
C35 C36 H36B 109.4 . . ?
O21 C36 H36B 109.4 . . ?
H36A C36 H36B 108.0 . . ?
O22 C37 O21 122.5(8) . . ?
O22 C37 C38 123.3(7) . . ?
O21 C37 C38 114.2(7) . . ?
C39 C38 C37 118.7(7) . . ?
C39 C38 C40 124.3(8) . . ?
C37 C38 C40 117.0(7) . . ?
C38 C39 H39A 120.0 . . ?
C38 C39 H39B 120.0 . . ?
H39A C39 H39B 120.0 . . ?
C38 C40 H40A 109.5 . . ?
C38 C40 H40B 109.5 . . ?
H40A C40 H40B 109.5 . . ?
C38 C40 H40C 109.5 . . ?
H40A C40 H40C 109.5 . . ?
H40B C40 H40C 109.5 . . ?
C42 C41 H41A 109.5 . . ?
C42 C41 H41B 109.5 . . ?
H41A C41 H41B 109.5 . . ?
C42 C41 H41C 109.5 . . ?
H41A C41 H41C 109.5 . . ?
H41B C41 H41C 109.5 . . ?
O23 C42 C43 124.3(5) . . ?
O23 C42 C41 114.8(4) . . ?
C43 C42 C41 120.9(5) . . ?
C42 C43 C44 124.9(5) . . ?
C42 C43 H43 117.6 . . ?
C44 C43 H43 117.6 . . ?
O24 C44 O25 118.9(5) . . ?
O24 C44 C43 128.5(5) . . ?
O25 C44 C43 112.6(4) . . ?
C46 C45 C46A 38.1(18) . . ?
C46 C45 O25 107.1(8) . . ?
C46A C45 O25 121.9(15) . . ?
C46A C46 C45 71(3) . . ?
C46A C46 O26 73(2) . . ?
C45 C46 O26 107.4(9) . . ?
C46 C46A C45 70.7(19) . . ?
C46 C46A O26 72(3) . . ?
C45 C46A O26 107(2) . . ?
O27 C47 O26 123.2(9) . . ?
O27 C47 C48 124.0(9) . . ?
O26 C47 C48 112.8(7) . . ?
C49 C48 C47 120.3(7) . . ?
C49 C48 C50 127.0(8) . . ?
C47 C48 C50 112.6(8) . . ?
C48 C49 H49A 120.0 . . ?
C48 C49 H49B 120.0 . . ?
H49A C49 H49B 120.0 . . ?
C48 C50 H50A 109.5 . . ?
C48 C50 H50B 109.5 . . ?
H50A C50 H50B 109.5 . . ?
C48 C50 H50C 109.5 . . ?
H50A C50 H50C 109.5 . . ?
H50B C50 H50C 109.5 . . ?

loop_
_geom_bond_atom_site_label_1
_geom_bond_atom_site_label_2
_geom_bond_distance
_geom_bond_site_symmetry_2
_geom_bond_publ_flag
Ni1 O11 2.006(3) . ?
Ni1 O6 2.006(3) . ?
Ni1 O2 2.019(3) . ?
Ni1 O1 2.036(3) . ?
Ni1 O7 2.055(3) . ?
Ni1 O13 2.180(3) . ?
Ni2 O13 1.988(3) . ?
Ni2 O14 1.991(3) . ?
Ni2 O11 2.004(3) . ?
Ni2 O18 2.046(3) . ?
Ni2 O12 2.079(3) . ?
Ni2 O12 2.155(3) 2_665 ?
Ni3 O19 2.002(3) . ?
Ni3 O11 2.004(3) . ?
Ni3 O23 2.019(3) . ?
Ni3 O24 2.029(3) . ?
Ni3 O18 2.050(3) . ?
Ni3 O7 2.112(3) . ?
O1 C4 1.238(7) . ?
O2 C2 1.284(6) . ?
O3 C4 1.341(6) . ?
O3 C5A 1.380(18) . ?
O3 C5 1.59(2) . ?
O4 C7 1.321(8) . ?
O4 C6 1.47(2) . ?
O4 C6A 1.580(18) . ?
O5 C7 1.217(9) . ?
O6 C14 1.258(6) . ?
O7 C12 1.289(5) . ?
O8 C14 1.352(6) . ?
O8 C15 1.403(7) . ?
O9 C17 1.329(7) . ?
O9 C16 1.463(6) . ?
O10 C17 1.198(7) . ?
O11 H11 0.9600(12) . ?
O12 Ni2 2.155(3) 2_665 ?
O12 H12A 0.8700(12) . ?
O12 H12B 0.8700(11) . ?
O13 C22 1.305(6) . ?
O14 C24 1.250(6) . ?
O15 C24 1.357(6) . ?
O15 C25 1.405(7) . ?
O16 C27 1.343(6) . ?
O16 C26 1.422(6) . ?
O17 C27 1.200(6) . ?
O18 C32 1.286(6) . ?
O19 C34 1.191(7) . ?
O20 C34 1.378(7) . ?
O20 C35 1.421(8) . ?
O21 C37 1.333(9) . ?
O21 C36 1.463(9) . ?
O22 C37 1.213(9) . ?
O23 C42 1.284(6) . ?
O24 C44 1.233(6) . ?
O25 C44 1.342(6) . ?
O25 C45 1.419(8) . ?
O26 C47 1.344(10) . ?
O26 C46 1.513(13) . ?
O26 C46A 1.52(3) . ?
O27 C47 1.197(9) . ?
C1 C2 1.510(7) . ?
C1 H1A 0.9800 . ?
C1 H1B 0.9800 . ?
C1 H1C 0.9800 . ?
C2 C3 1.360(7) . ?
C3 C4 1.405(8) . ?
C3 H3 0.9500 . ?
C5 C6 1.27(3) . ?
C5A C6A 1.5000(11) . ?
C7 C8 1.477(12) . ?
C8 C10 1.390(11) . ?
C8 C9 1.481(13) . ?
C9 H9A 0.9800 . ?
C9 H9B 0.9800 . ?
C9 H9C 0.9800 . ?
C10 H10A 0.9800 . ?
C10 H10B 0.9800 . ?
C10 H10C 0.9800 . ?
C11 C12 1.485(8) . ?
C11 H11A 0.9800 . ?
C11 H11B 0.9800 . ?
C11 H11C 0.9800 . ?
C12 C13 1.382(8) . ?
C13 C14 1.455(8) . ?
C13 H13 0.9500 . ?
C15 C16 1.463(8) . ?
C15 H15A 0.9900 . ?
C15 H15B 0.9900 . ?
C16 H16A 0.9900 . ?
C16 H16B 0.9900 . ?
C17 C18 1.479(8) . ?
C18 C19 1.330(9) . ?
C18 C20 1.474(9) . ?
C19 H19A 1.00(8) . ?
C19 H19B 0.87(8) . ?
C20 H20A 0.9800 . ?
C20 H20B 0.9800 . ?
C20 H20C 0.9800 . ?
C21 C22 1.479(8) . ?
C21 H21A 0.9800 . ?
C21 H21B 0.9800 . ?
C21 H21C 0.9800 . ?
C22 C23 1.377(7) . ?
C23 C24 1.432(8) . ?
C23 H23 0.9500 . ?
C25 C26 1.467(7) . ?
C25 H25A 0.9900 . ?
C25 H25B 0.9900 . ?
C26 H26A 0.9900 . ?
C26 H26B 0.9900 . ?
C27 C28 1.476(7) . ?
C28 C29 1.321(8) . ?
C28 C30 1.490(8) . ?
C29 H29A 0.9500 . ?
C29 H29B 0.9500 . ?
C30 H30A 0.9800 . ?
C30 H30B 0.9800 . ?
C30 H30C 0.9800 . ?
C31 C32 1.466(9) . ?
C31 H31A 0.9800 . ?
C31 H31B 0.9800 . ?
C31 H31C 0.9800 . ?
C32 C33 1.372(8) . ?
C33 C34 1.454(9) . ?
C33 H33 0.9500 . ?
C35 C36 1.444(11) . ?
C35 H35A 0.9900 . ?
C35 H35B 0.9900 . ?
C36 H36A 0.9900 . ?
C36 H36B 0.9900 . ?
C37 C38 1.478(11) . ?
C38 C39 1.322(10) . ?
C38 C40 1.481(10) . ?
C39 H39A 0.9500 . ?
C39 H39B 0.9500 . ?
C40 H40A 0.9800 . ?
C40 H40B 0.9800 . ?
C40 H40C 0.9800 . ?
C41 C42 1.504(7) . ?
C41 H41A 0.9800 . ?
C41 H41B 0.9800 . ?
C41 H41C 0.9800 . ?
C42 C43 1.351(7) . ?
C43 C44 1.408(7) . ?
C43 H43 0.9500 . ?
C45 C46 1.395(14) . ?
C45 C46A 1.40(3) . ?
C46 C46A 0.91(4) . ?
C47 C48 1.486(11) . ?
C48 C49 1.310(10) . ?
C48 C50 1.492(10) . ?
C49 H49A 0.9500 . ?
C49 H49B 0.9500 . ?
C50 H50A 0.9800 . ?
C50 H50B 0.9800 . ?
C50 H50C 0.9800 . ?
